data_4072228
loop_
_publ_author_name
'Pinkas, J.'
'C\'isa\<rov\'a, I.'
'Gyepes, R.'
'Hor\'a\<cek, M.'
'Kubi\<sta, J.'
'\<Cejka, J.'
'G\'omez-Ruiz, S.'
'Hey-Hawkins, E.'
'Mach, K.'

_publ_section_title
;
 Insertion of Internal Alkynes and Ethene into Permethylated Singly
 Tucked-in Titanocene
;
_journal_issue 21
_journal_name_full Organometallics
_journal_page_first 5532
_journal_paper_doi 10.1021/om800691f
_journal_volume 27
_journal_year 2008
_chemical_compound_source 'synthesized by the authors'
_chemical_formula_moiety 'C32 H47 Ti'
_chemical_formula_sum 'C32 H47 Ti'
_chemical_formula_weight 479.60
_chemical_name_systematic
; 
 ? 
;
_space_group_IT_number 2
_symmetry_cell_setting triclinic
_symmetry_space_group_name_Hall '-P 1'
_symmetry_space_group_name_H-M 'P -1'
_atom_sites_solution_hydrogens geom
_atom_sites_solution_primary direct
_atom_sites_solution_secondary difmap
_audit_creation_method SHELXL-97
_cell_angle_alpha 92.443(2)
_cell_angle_beta 105.854(3)
_cell_angle_gamma 111.242(3)
_cell_formula_units_Z 2
_cell_length_a 8.8959(4)
_cell_length_b 12.1869(6)
_cell_length_c 15.2672(8)
_cell_measurement_reflns_used 4833
_cell_measurement_temperature 298(2)
_cell_measurement_theta_max 25.0
_cell_measurement_theta_min 1
_cell_volume 1465.41(13)
_computing_cell_refinement 'COLLECT and DENZO'
_computing_data_collection 'COLLECT (Hooft, 1998) and DENZO (Otwinowski & Minor, 1997)'
_computing_data_reduction 'COLLECT and DENZO'
_computing_structure_refinement 'SHELXL-97 (Sheldrick, 1997)'
_computing_structure_solution 'SIR92 (Altomare et al., 1994)'
_diffrn_ambient_temperature 293(2)
_diffrn_detector_area_resol_mean 9.091
_diffrn_measured_fraction_theta_full 0.980
_diffrn_measured_fraction_theta_max 0.980
_diffrn_measurement_device_type 'Nonius KappaCCD area detector'
_diffrn_measurement_method '\f and \w scans to fill the Ewald sphere'
_diffrn_radiation_monochromator graphite
_diffrn_radiation_source 'fine-focus sealed tube'
_diffrn_radiation_type MoK\a
_diffrn_radiation_wavelength 0.71073
_diffrn_reflns_av_R_equivalents 0.043
_diffrn_reflns_av_sigmaI/netI 0.0377
_diffrn_reflns_limit_h_max 10
_diffrn_reflns_limit_h_min -10
_diffrn_reflns_limit_k_max 14
_diffrn_reflns_limit_k_min -14
_diffrn_reflns_limit_l_max 18
_diffrn_reflns_limit_l_min -18
_diffrn_reflns_number 16077
_diffrn_reflns_theta_full 25.13
_diffrn_reflns_theta_max 25.13
_diffrn_reflns_theta_min 3.10
_diffrn_standards_number 0
_exptl_absorpt_coefficient_mu 0.308
_exptl_absorpt_correction_type none
_exptl_crystal_colour green-red
_exptl_crystal_density_diffrn 1.087
_exptl_crystal_density_method 'not measured'
_exptl_crystal_description prism
_exptl_crystal_F_000 522
_exptl_crystal_size_max 0.5
_exptl_crystal_size_mid 0.4
_exptl_crystal_size_min 0.18
_refine_diff_density_max 0.368
_refine_diff_density_min -0.356
_refine_diff_density_rms 0.072
_refine_ls_extinction_method none
_refine_ls_goodness_of_fit_ref 1.134
_refine_ls_hydrogen_treatment constr
_refine_ls_matrix_type full
_refine_ls_number_parameters 320
_refine_ls_number_reflns 5129
_refine_ls_number_restraints 0
_refine_ls_restrained_S_all 1.134
_refine_ls_R_factor_all 0.0863
_refine_ls_R_factor_gt 0.0758
_refine_ls_shift/su_max 0.003
_refine_ls_shift/su_mean 0.000
_refine_ls_structure_factor_coef Fsqd
_refine_ls_weighting_details 'calc w=1/[\s^2^(Fo^2^)+(0.0977P)^2^+3.7303P] where P=(Fo^2^+2Fc^2^)/3'
_refine_ls_weighting_scheme calc
_refine_ls_wR_factor_gt 0.2496
_refine_ls_wR_factor_ref 0.2575
_reflns_number_gt 4358
_reflns_number_total 5129
_reflns_threshold_expression >2sigma(I)
_cod_data_source_file om800691f_si_002.cif
_cod_data_source_block jednontmod-mach
_cod_original_cell_volume 1465.41(12)
_cod_database_code 4072228

loop_
_symmetry_equiv_pos_as_xyz
'x, y, z'
'-x, -y, -z'

loop_
_atom_site_label
_atom_site_type_symbol
_atom_site_fract_x
_atom_site_fract_y
_atom_site_fract_z
_atom_site_U_iso_or_equiv
_atom_site_adp_type
_atom_site_occupancy
_atom_site_symmetry_multiplicity
_atom_site_calc_flag
_atom_site_refinement_flags
_atom_site_disorder_assembly
_atom_site_disorder_group
Ti1 Ti 0.10468(11) 0.13828(7) 0.26991(6) 0.0421(3) Uani 1 1 d . . .
C1 C 0.0439(6) 0.1784(4) 0.4023(3) 0.0466(11) Uani 1 1 d . . .
C2 C 0.2235(6) 0.2253(4) 0.4282(3) 0.0487(11) Uani 1 1 d . . .
C3 C 0.2753(7) 0.1280(5) 0.4204(4) 0.0534(12) Uani 1 1 d . . .
C4 C 0.1270(7) 0.0215(4) 0.3925(4) 0.0512(12) Uani 1 1 d . . .
C5 C -0.0170(7) 0.0526(4) 0.3805(3) 0.0506(11) Uani 1 1 d . . .
C6 C -0.0585(7) 0.2541(5) 0.3870(4) 0.0537(12) Uani 1 1 d . . .
H6A H -0.0328 0.3044 0.4445 0.064 Uiso 1 1 calc R . .
H6B H -0.1783 0.2031 0.3676 0.064 Uiso 1 1 calc R . .
C7 C 0.3422(8) 0.3536(5) 0.4637(4) 0.0705(16) Uani 1 1 d . . .
H7A H 0.4093 0.3607 0.5263 0.106 Uiso 1 1 calc R . .
H7B H 0.2775 0.4023 0.4611 0.106 Uiso 1 1 calc R . .
H7C H 0.4155 0.3796 0.4263 0.106 Uiso 1 1 calc R . .
C8 C 0.4548(8) 0.1380(6) 0.4508(5) 0.0768(18) Uani 1 1 d . . .
H8A H 0.5267 0.2123 0.4387 0.115 Uiso 1 1 calc R . .
H8B H 0.4637 0.0733 0.4174 0.115 Uiso 1 1 calc R . .
H8C H 0.4894 0.1350 0.5156 0.115 Uiso 1 1 calc R . .
C9 C 0.1281(9) -0.1006(5) 0.3986(5) 0.0720(17) Uani 1 1 d . . .
H9A H 0.1932 -0.1150 0.3619 0.108 Uiso 1 1 calc R . .
H9B H 0.0139 -0.1590 0.3761 0.108 Uiso 1 1 calc R . .
H9C H 0.1780 -0.1061 0.4617 0.108 Uiso 1 1 calc R . .
C10 C -0.1988(7) -0.0348(5) 0.3577(4) 0.0659(15) Uani 1 1 d . . .
H10A H -0.2159 -0.0696 0.4112 0.099 Uiso 1 1 calc R . .
H10B H -0.2225 -0.0964 0.3086 0.099 Uiso 1 1 calc R . .
H10C H -0.2735 0.0061 0.3388 0.099 Uiso 1 1 calc R . .
C11 C 0.0227(7) 0.1281(5) 0.1071(3) 0.0529(12) Uani 1 1 d . . .
C12 C 0.1913(7) 0.1378(5) 0.1348(4) 0.0538(12) Uani 1 1 d . . .
C13 C 0.1940(7) 0.0330(5) 0.1721(4) 0.0552(12) Uani 1 1 d . . .
C14 C 0.0242(7) -0.0413(5) 0.1649(4) 0.0565(13) Uani 1 1 d . . .
C15 C -0.0801(7) 0.0191(5) 0.1273(4) 0.0560(13) Uani 1 1 d . . .
C16 C -0.0493(9) 0.2069(6) 0.0496(4) 0.0691(16) Uani 1 1 d . . .
H16A H 0.0420 0.2771 0.0458 0.104 Uiso 1 1 calc R . .
H16B H -0.1200 0.2295 0.0779 0.104 Uiso 1 1 calc R . .
H16C H -0.1155 0.1638 -0.0113 0.104 Uiso 1 1 calc R . .
C17 C 0.3419(8) 0.2344(6) 0.1220(5) 0.0752(18) Uani 1 1 d . . .
H17A H 0.4424 0.2419 0.1699 0.113 Uiso 1 1 calc R . .
H17B H 0.3270 0.3085 0.1246 0.113 Uiso 1 1 calc R . .
H17C H 0.3530 0.2149 0.0631 0.113 Uiso 1 1 calc R . .
C18 C 0.3482(8) 0.0018(6) 0.2038(5) 0.0777(18) Uani 1 1 d . . .
H18A H 0.3677 -0.0298 0.1512 0.116 Uiso 1 1 calc R . .
H18B H 0.3292 -0.0566 0.2440 0.116 Uiso 1 1 calc R . .
H18C H 0.4455 0.0722 0.2362 0.116 Uiso 1 1 calc R . .
C19 C -0.0402(9) -0.1697(5) 0.1769(5) 0.0741(17) Uani 1 1 d . . .
H19A H -0.1100 -0.1817 0.2166 0.111 Uiso 1 1 calc R . .
H19B H 0.0540 -0.1913 0.2039 0.111 Uiso 1 1 calc R . .
H19C H -0.1059 -0.2186 0.1179 0.111 Uiso 1 1 calc R . .
C20 C -0.2711(7) -0.0290(6) 0.1009(5) 0.0768(18) Uani 1 1 d . . .
H20A H -0.3191 -0.0666 0.0376 0.115 Uiso 1 1 calc R . .
H20B H -0.3068 0.0352 0.1088 0.115 Uiso 1 1 calc R . .
H20C H -0.3090 -0.0863 0.1395 0.115 Uiso 1 1 calc R . .
C21 C -0.0210(7) 0.3318(4) 0.3142(3) 0.0501(11) Uani 1 1 d . . .
C22 C 0.0810(6) 0.3119(4) 0.2680(3) 0.0451(10) Uani 1 1 d . . .
C23 C 0.1644(6) 0.4027(5) 0.2200(4) 0.0505(11) Uani 1 1 d . . .
C24 C 0.2497(7) 0.4796(5) 0.1869(4) 0.0547(12) Uani 1 1 d . A .
C25 C 0.3481(7) 0.5808(5) 0.1500(5) 0.0697(17) Uani 1 1 d . . .
C26 C -0.0883(8) 0.4316(6) 0.3062(4) 0.0673(16) Uani 1 1 d . . .
C27 C 0.0571(12) 0.5482(6) 0.3600(6) 0.100(3) Uani 1 1 d . . .
H27A H 0.0859 0.5435 0.4247 0.150 Uiso 1 1 calc R . .
H27B H 0.0221 0.6136 0.3492 0.150 Uiso 1 1 calc R . .
H27C H 0.1543 0.5606 0.3398 0.150 Uiso 1 1 calc R . .
C28 C -0.1527(10) 0.4472(8) 0.2058(5) 0.086(2) Uani 1 1 d . . .
H28A H -0.0631 0.4635 0.1786 0.129 Uiso 1 1 calc R . .
H28B H -0.1892 0.5124 0.2036 0.129 Uiso 1 1 calc R . .
H28C H -0.2464 0.3755 0.1723 0.129 Uiso 1 1 calc R . .
C29 C -0.2355(11) 0.4063(8) 0.3467(6) 0.098(3) Uani 1 1 d . . .
H29A H -0.3192 0.3275 0.3208 0.147 Uiso 1 1 calc R . .
H29B H -0.2860 0.4635 0.3321 0.147 Uiso 1 1 calc R . .
H29C H -0.1935 0.4122 0.4124 0.147 Uiso 1 1 calc R . .
C30 C 0.529(3) 0.598(2) 0.1749(19) 0.072(5) Uiso 0.33 1 d P A 1
H30A H 0.5408 0.5372 0.1383 0.108 Uiso 0.33 1 d PR A 1
H30B H 0.5700 0.5931 0.2390 0.108 Uiso 0.33 1 d PR A 1
H30C H 0.5942 0.6750 0.1633 0.108 Uiso 0.33 1 d PR A 1
C31 C 0.325(3) 0.694(2) 0.1781(18) 0.078(5) Uiso 0.33 1 d P A 1
H31A H 0.3720 0.7172 0.2438 0.117 Uiso 0.33 1 d PR A 1
H31B H 0.2066 0.6795 0.1595 0.117 Uiso 0.33 1 d PR A 1
H31C H 0.3827 0.7570 0.1487 0.117 Uiso 0.33 1 d PR A 1
C32 C 0.273(3) 0.548(2) 0.0392(15) 0.079(5) Uiso 0.33 1 d P A 1
H32A H 0.3198 0.6165 0.0120 0.118 Uiso 0.33 1 d PR A 1
H32B H 0.1518 0.5214 0.0205 0.118 Uiso 0.33 1 d PR A 1
H32C H 0.3029 0.4848 0.0189 0.118 Uiso 0.33 1 d PR A 1
C30B C 0.393(3) 0.543(2) 0.0654(18) 0.091(6) Uiso 0.33 1 d P A 2
H30D H 0.4414 0.6117 0.0386 0.136 Uiso 0.33 1 d PR A 2
H30E H 0.2921 0.4867 0.0205 0.136 Uiso 0.33 1 d PR A 2
H30F H 0.4735 0.5064 0.0847 0.136 Uiso 0.33 1 d PR A 2
C31B C 0.248(3) 0.659(2) 0.1224(18) 0.079(5) Uiso 0.33 1 d P A 2
H31D H 0.3074 0.7214 0.0934 0.118 Uiso 0.33 1 d PR A 2
H31E H 0.2352 0.6932 0.1764 0.118 Uiso 0.33 1 d PR A 2
H31F H 0.1379 0.6113 0.0801 0.118 Uiso 0.33 1 d PR A 2
C32B C 0.525(3) 0.640(2) 0.2242(19) 0.093(7) Uiso 0.33 1 d P A 2
H32D H 0.5784 0.5840 0.2332 0.140 Uiso 0.33 1 d PR A 2
H32E H 0.5114 0.6646 0.2813 0.140 Uiso 0.33 1 d PR A 2
H32F H 0.5941 0.7085 0.2041 0.140 Uiso 0.33 1 d PR A 2
C30C C 0.390(5) 0.705(3) 0.231(3) 0.066(9) Uiso 0.17 1 d P B 3
H30G H 0.4857 0.7158 0.2836 0.099 Uiso 0.17 1 d PR B 3
H30H H 0.2922 0.6926 0.2509 0.099 Uiso 0.17 1 d PR B 3
H30I H 0.4140 0.7754 0.2022 0.099 Uiso 0.17 1 d PR B 3
C31C C 0.494(5) 0.575(3) 0.126(3) 0.058(8) Uiso 0.17 1 d P A 3
H31G H 0.5691 0.6539 0.1241 0.088 Uiso 0.17 1 d PR A 3
H31H H 0.4613 0.5256 0.0674 0.088 Uiso 0.17 1 d PR A 3
H31I H 0.5517 0.5419 0.1736 0.088 Uiso 0.17 1 d PR A 3
C32C C 0.230(3) 0.6165(19) 0.0731(15) 0.094(7) Uiso 0.17 1 d P A 3
H32G H 0.1246 0.5499 0.0451 0.141 Uiso 0.17 1 d PR A 3
H32H H 0.2903 0.6377 0.0288 0.141 Uiso 0.17 1 d PR A 3
H32I H 0.2083 0.6831 0.0937 0.141 Uiso 0.17 1 d PR A 3
C30D C 0.468(3) 0.6860(19) 0.2257(15) 0.059(8) Uiso 0.17 1 d PR A 4
H30J H 0.4341 0.6887 0.2799 0.089 Uiso 0.17 1 d PR A 4
H30K H 0.4801 0.7585 0.2007 0.089 Uiso 0.17 1 d PR A 4
H30L H 0.5752 0.6772 0.2416 0.089 Uiso 0.17 1 d PR A 4
C31D C 0.238(3) 0.6261(19) 0.0803(15) 0.094(7) Uiso 0.17 1 d PR A 4
H31J H 0.1239 0.5679 0.0563 0.141 Uiso 0.17 1 d PR A 4
H31K H 0.2894 0.6387 0.0319 0.141 Uiso 0.17 1 d PR A 4
H31L H 0.2369 0.6998 0.1043 0.141 Uiso 0.17 1 d PR A 4
C32D C 0.442(3) 0.5302(19) 0.1010(15) 0.091(6) Uiso 0.17 1 d PR A 4
H32J H 0.5471 0.5930 0.1040 0.136 Uiso 0.17 1 d PR A 4
H32K H 0.3742 0.5005 0.0376 0.136 Uiso 0.17 1 d PR A 4
H32L H 0.4638 0.4667 0.1297 0.136 Uiso 0.17 1 d PR A 4

loop_
_atom_site_aniso_label
_atom_site_aniso_U_11
_atom_site_aniso_U_22
_atom_site_aniso_U_33
_atom_site_aniso_U_23
_atom_site_aniso_U_13
_atom_site_aniso_U_12
Ti1 0.0499(5) 0.0351(4) 0.0445(5) 0.0077(3) 0.0168(4) 0.0184(4)
C1 0.059(3) 0.044(3) 0.040(2) 0.0103(19) 0.018(2) 0.022(2)
C2 0.058(3) 0.042(2) 0.043(2) 0.010(2) 0.012(2) 0.017(2)
C3 0.056(3) 0.054(3) 0.054(3) 0.019(2) 0.014(2) 0.026(2)
C4 0.068(3) 0.039(2) 0.053(3) 0.016(2) 0.020(2) 0.026(2)
C5 0.059(3) 0.044(3) 0.049(3) 0.012(2) 0.021(2) 0.016(2)
C6 0.071(3) 0.051(3) 0.055(3) 0.014(2) 0.030(3) 0.033(3)
C7 0.078(4) 0.049(3) 0.061(3) 0.003(3) 0.004(3) 0.011(3)
C8 0.065(4) 0.079(4) 0.089(5) 0.032(4) 0.015(3) 0.036(3)
C9 0.104(5) 0.048(3) 0.079(4) 0.025(3) 0.036(4) 0.040(3)
C10 0.064(3) 0.059(3) 0.068(4) 0.012(3) 0.028(3) 0.011(3)
C11 0.065(3) 0.051(3) 0.042(3) 0.003(2) 0.018(2) 0.021(2)
C12 0.061(3) 0.050(3) 0.053(3) 0.002(2) 0.027(2) 0.018(2)
C13 0.058(3) 0.051(3) 0.063(3) 0.001(2) 0.026(3) 0.025(2)
C14 0.062(3) 0.048(3) 0.058(3) -0.002(2) 0.026(3) 0.016(2)
C15 0.056(3) 0.055(3) 0.050(3) -0.003(2) 0.017(2) 0.014(2)
C16 0.088(4) 0.068(4) 0.048(3) 0.009(3) 0.011(3) 0.033(3)
C17 0.076(4) 0.063(4) 0.085(4) 0.008(3) 0.045(4) 0.011(3)
C18 0.077(4) 0.075(4) 0.097(5) 0.012(4) 0.034(4) 0.043(4)
C19 0.094(5) 0.044(3) 0.083(4) -0.001(3) 0.038(4) 0.019(3)
C20 0.058(3) 0.084(4) 0.075(4) -0.002(3) 0.014(3) 0.018(3)
C21 0.059(3) 0.049(3) 0.045(3) 0.009(2) 0.016(2) 0.025(2)
C22 0.055(3) 0.037(2) 0.047(3) 0.0108(19) 0.016(2) 0.020(2)
C23 0.054(3) 0.048(3) 0.054(3) 0.014(2) 0.019(2) 0.022(2)
C24 0.056(3) 0.047(3) 0.066(3) 0.018(2) 0.020(3) 0.024(2)
C25 0.060(3) 0.058(3) 0.102(5) 0.040(3) 0.032(3) 0.027(3)
C26 0.088(4) 0.076(4) 0.067(4) 0.027(3) 0.032(3) 0.056(3)
C27 0.148(7) 0.058(4) 0.107(6) 0.006(4) 0.038(5) 0.055(5)
C28 0.094(5) 0.121(6) 0.090(5) 0.057(5) 0.045(4) 0.078(5)
C29 0.131(6) 0.134(7) 0.102(6) 0.059(5) 0.070(5) 0.104(6)

loop_
_atom_type_symbol
_atom_type_description
_atom_type_scat_dispersion_real
_atom_type_scat_dispersion_imag
_atom_type_scat_source
C C 0.0033 0.0016 'International Tables Vol C Tables 4.2.6.8 and 6.1.1.4'
H H 0.0000 0.0000 'International Tables Vol C Tables 4.2.6.8 and 6.1.1.4'
Ti Ti 0.2776 0.4457 'International Tables Vol C Tables 4.2.6.8 and 6.1.1.4'

loop_
_geom_angle_atom_site_label_1
_geom_angle_atom_site_label_2
_geom_angle_atom_site_label_3
_geom_angle
C22 Ti1 C1 73.13(17)
C22 Ti1 C5 105.18(18)
C1 Ti1 C5 35.61(17)
C22 Ti1 C15 106.26(19)
C1 Ti1 C15 129.34(18)
C5 Ti1 C15 105.22(19)
C22 Ti1 C11 83.54(18)
C1 Ti1 C11 144.97(18)
C5 Ti1 C11 137.75(19)
C15 Ti1 C11 34.75(18)
C22 Ti1 C2 77.29(17)
C1 Ti1 C2 35.17(18)
C5 Ti1 C2 58.45(17)
C15 Ti1 C2 163.32(18)
C11 Ti1 C2 158.52(18)
C22 Ti1 C12 96.92(18)
C1 Ti1 C12 168.88(18)
C5 Ti1 C12 155.51(18)
C15 Ti1 C12 57.51(18)
C11 Ti1 C12 34.19(19)
C2 Ti1 C12 138.97(18)
C22 Ti1 C13 131.50(19)
C1 Ti1 C13 154.53(19)
C5 Ti1 C13 122.81(19)
C15 Ti1 C13 57.38(19)
C11 Ti1 C13 57.14(19)
C2 Ti1 C13 132.37(19)
C12 Ti1 C13 34.65(19)
C22 Ti1 C4 130.31(18)
C1 Ti1 C4 58.33(17)
C5 Ti1 C4 35.09(18)
C15 Ti1 C4 112.02(19)
C11 Ti1 C4 143.90(18)
C2 Ti1 C4 57.41(17)
C12 Ti1 C4 130.08(19)
C13 Ti1 C4 96.21(19)
C22 Ti1 C14 139.04(19)
C1 Ti1 C14 133.76(18)
C5 Ti1 C14 98.52(18)
C15 Ti1 C14 34.2(2)
C11 Ti1 C14 56.97(19)
C2 Ti1 C14 143.45(19)
C12 Ti1 C14 57.23(18)
C13 Ti1 C14 34.44(18)
C4 Ti1 C14 87.14(19)
C22 Ti1 C3 110.76(18)
C1 Ti1 C3 58.30(18)
C5 Ti1 C3 58.09(18)
C15 Ti1 C3 142.2(2)
C11 Ti1 C3 156.72(19)
C2 Ti1 C3 34.68(18)
C12 Ti1 C3 123.22(19)
C13 Ti1 C3 100.79(19)
C4 Ti1 C3 34.15(18)
C14 Ti1 C3 110.1(2)
C2 C1 C5 108.4(4)
C2 C1 C6 123.6(4)
C5 C1 C6 127.3(5)
C2 C1 Ti1 75.2(3)
C5 C1 Ti1 73.2(3)
C6 C1 Ti1 110.5(3)
C1 C2 C3 108.0(4)
C1 C2 C7 126.8(5)
C3 C2 C7 125.0(5)
C1 C2 Ti1 69.6(3)
C3 C2 Ti1 74.3(3)
C7 C2 Ti1 124.7(4)
C4 C3 C2 107.6(4)
C4 C3 C8 126.9(5)
C2 C3 C8 124.8(5)
C4 C3 Ti1 72.5(3)
C2 C3 Ti1 71.1(3)
C8 C3 Ti1 129.0(4)
C3 C4 C5 108.3(4)
C3 C4 C9 123.9(5)
C5 C4 C9 126.2(5)
C3 C4 Ti1 73.4(3)
C5 C4 Ti1 69.6(3)
C9 C4 Ti1 134.3(4)
C1 C5 C4 107.6(4)
C1 C5 C10 126.7(5)
C4 C5 C10 125.5(5)
C1 C5 Ti1 71.2(3)
C4 C5 Ti1 75.3(3)
C10 C5 Ti1 123.6(4)
C1 C6 C21 111.3(4)
C1 C6 H6A 109.4
C21 C6 H6A 109.4
C1 C6 H6B 109.4
C21 C6 H6B 109.4
H6A C6 H6B 108.0
C2 C7 H7A 109.5
C2 C7 H7B 109.5
H7A C7 H7B 109.5
C2 C7 H7C 109.5
H7A C7 H7C 109.5
H7B C7 H7C 109.5
C3 C8 H8A 109.5
C3 C8 H8B 109.5
H8A C8 H8B 109.5
C3 C8 H8C 109.5
H8A C8 H8C 109.5
H8B C8 H8C 109.5
C4 C9 H9A 109.5
C4 C9 H9B 109.5
H9A C9 H9B 109.5
C4 C9 H9C 109.5
H9A C9 H9C 109.5
H9B C9 H9C 109.5
C5 C10 H10A 109.5
C5 C10 H10B 109.5
H10A C10 H10B 109.5
C5 C10 H10C 109.5
H10A C10 H10C 109.5
H10B C10 H10C 109.5
C12 C11 C15 108.6(5)
C12 C11 C16 127.4(5)
C15 C11 C16 123.2(5)
C12 C11 Ti1 73.5(3)
C15 C11 Ti1 72.2(3)
C16 C11 Ti1 128.4(4)
C11 C12 C13 107.6(5)
C11 C12 C17 127.4(5)
C13 C12 C17 124.8(5)
C11 C12 Ti1 72.3(3)
C13 C12 Ti1 72.8(3)
C17 C12 Ti1 124.0(4)
C14 C13 C12 107.7(5)
C14 C13 C18 126.5(5)
C12 C13 C18 125.5(5)
C14 C13 Ti1 73.4(3)
C12 C13 Ti1 72.6(3)
C18 C13 Ti1 124.6(4)
C15 C14 C13 107.9(5)
C15 C14 C19 124.3(5)
C13 C14 C19 126.8(5)
C15 C14 Ti1 71.2(3)
C13 C14 Ti1 72.2(3)
C19 C14 Ti1 131.1(4)
C14 C15 C11 108.1(5)
C14 C15 C20 126.6(5)
C11 C15 C20 124.9(6)
C14 C15 Ti1 74.6(3)
C11 C15 Ti1 73.0(3)
C20 C15 Ti1 124.2(4)
C11 C16 H16A 109.5
C11 C16 H16B 109.5
H16A C16 H16B 109.5
C11 C16 H16C 109.5
H16A C16 H16C 109.5
H16B C16 H16C 109.5
C12 C17 H17A 109.5
C12 C17 H17B 109.5
H17A C17 H17B 109.5
C12 C17 H17C 109.5
H17A C17 H17C 109.5
H17B C17 H17C 109.5
C13 C18 H18A 109.5
C13 C18 H18B 109.5
H18A C18 H18B 109.5
C13 C18 H18C 109.5
H18A C18 H18C 109.5
H18B C18 H18C 109.5
C14 C19 H19A 109.5
C14 C19 H19B 109.5
H19A C19 H19B 109.5
C14 C19 H19C 109.5
H19A C19 H19C 109.5
H19B C19 H19C 109.5
C15 C20 H20A 109.5
C15 C20 H20B 109.5
H20A C20 H20B 109.5
C15 C20 H20C 109.5
H20A C20 H20C 109.5
H20B C20 H20C 109.5
C22 C21 C6 116.7(4)
C22 C21 C26 126.6(5)
C6 C21 C26 116.5(4)
C21 C22 C23 119.5(4)
C21 C22 Ti1 117.0(3)
C23 C22 Ti1 123.5(3)
C24 C23 C22 173.0(5)
C23 C24 C25 174.8(6)
C24 C25 C31C 117.7(15)
C24 C25 C30 111.9(9)
C31C C25 C30 28.5(15)
C24 C25 C31D 112.9(9)
C31C C25 C31D 114.6(18)
C30 C25 C31D 133.7(12)
C24 C25 C32D 104.2(9)
C31C C25 C32D 23.0(17)
C30 C25 C32D 48.8(13)
C31D C25 C32D 108.2(14)
C24 C25 C31B 109.2(10)
C31C C25 C31B 131.2(18)
C30 C25 C31B 135.7(13)
C31D C25 C31B 27.1(11)
C32D C25 C31B 132.7(13)
C24 C25 C30D 112.0(9)
C31C C25 C30D 89.6(19)
C30 C25 C30D 65.1(13)
C31D C25 C30D 107.2(14)
C32D C25 C30D 112.4(13)
C31B C25 C30D 85.0(14)
C24 C25 C31 111.2(10)
C31C C25 C31 126.4(18)
C30 C25 C31 112.3(14)
C31D C25 C31 60.2(13)
C32D C25 C31 144.5(12)
C31B C25 C31 34.4(11)
C30D C25 C31 51.4(13)
C24 C25 C32C 110.8(9)
C31C C25 C32C 112.9(19)
C30 C25 C32C 134.2(13)
C31D C25 C32C 5.10(7)
C32D C25 C32C 104.7(13)
C31B C25 C32C 31.8(11)
C30D C25 C32C 112.2(14)
C31 C25 C32C 65.2(13)
C24 C25 C30B 113.4(11)
C31C C25 C30B 40.0(17)
C30 C25 C30B 68.5(13)
C31D C25 C30B 83.5(14)
C32D C25 C30B 24.7(12)
C31B C25 C30B 108.9(15)
C30D C25 C30B 123.9(13)
C31 C25 C30B 130.7(14)
C32C C25 C30B 80.0(14)
C24 C25 C32B 105.9(11)
C31C C25 C32B 62.8(18)
C30 C25 C32B 34.8(11)
C31D C25 C32B 134.4(14)
C32D C25 C32B 83.5(14)
C31B C25 C32B 117.0(16)
C30D C25 C32B 33.1(12)
C31 C25 C32B 84.4(15)
C32C C25 C32B 138.6(13)
C30B C25 C32B 102.4(15)
C24 C25 C32 106.7(9)
C31C C25 C32 78.3(19)
C30 C25 C32 106.5(14)
C31D C25 C32 49.0(11)
C32D C25 C32 62.7(12)
C31B C25 C32 76.1(13)
C30D C25 C32 140.7(11)
C31 C25 C32 107.9(13)
C32C C25 C32 44.4(11)
C30B C25 C32 39.0(11)
C32B C25 C32 137.6(14)
C28 C26 C21 111.7(5)
C28 C26 C27 109.1(6)
C21 C26 C27 108.2(5)
C28 C26 C29 107.5(5)
C21 C26 C29 111.6(5)
C27 C26 C29 108.7(6)
C26 C27 H27A 109.5
C26 C27 H27B 109.5
H27A C27 H27B 109.5
C26 C27 H27C 109.5
H27A C27 H27C 109.5
H27B C27 H27C 109.5
C26 C28 H28A 109.5
C26 C28 H28B 109.5
H28A C28 H28B 109.5
C26 C28 H28C 109.5
H28A C28 H28C 109.5
H28B C28 H28C 109.5
C26 C29 H29A 109.5
C26 C29 H29B 109.5
H29A C29 H29B 109.5
C26 C29 H29C 109.5
H29A C29 H29C 109.5
H29B C29 H29C 109.5
C25 C30 H30A 109.5
C25 C30 H30B 109.5
H30A C30 H30B 109.5
C25 C30 H30C 109.5
H30A C30 H30C 109.5
H30B C30 H30C 109.5
C25 C31 H31A 109.5
C25 C31 H31B 109.5
H31A C31 H31B 109.5
C25 C31 H31C 109.5
H31A C31 H31C 109.5
H31B C31 H31C 109.5
C25 C32 H32A 109.5
C25 C32 H32B 109.5
H32A C32 H32B 109.5
C25 C32 H32C 109.5
H32A C32 H32C 109.5
H32B C32 H32C 109.5
H30D C30B H30F 109.5
H30E C30B H30F 109.5
C25 C31B H31D 109.5
C25 C31B H31E 109.5
H31D C31B H31E 109.5
C25 C31B H31F 109.5
H31D C31B H31F 109.5
H31E C31B H31F 109.5
H31B C31B H31J 109.9
H31D C31B H31J 109.5
C25 C32B H32E 109.5
H32D C32B H32E 109.5
C25 C32B H32F 109.5
H32D C32B H32F 109.5
H32E C32B H32F 109.5
C25 C30C H30H 109.3
H30G C30C H30H 109.5
H30G C30C H30I 109.5
H30H C30C H30I 109.5
H31G C31C H31I 109.5
H31H C31C H31I 109.5
H32G C32C H32H 109.5
H32G C32C H32I 109.5
H32H C32C H32I 109.5
H30J C30D H30L 109.5
H30K C30D H30L 109.5
H31J C31D H31L 109.5
H31K C31D H31L 109.5
C25 C32D H32K 109.3
H32J C32D H32K 109.5
H32J C32D H32L 109.5
H32K C32D H32L 109.5

loop_
_geom_bond_atom_site_label_1
_geom_bond_atom_site_label_2
_geom_bond_distance
Ti1 C22 2.202(5)
Ti1 C1 2.306(5)
Ti1 C5 2.333(5)
Ti1 C15 2.366(5)
Ti1 C11 2.376(5)
Ti1 C2 2.378(5)
Ti1 C12 2.391(5)
Ti1 C13 2.394(5)
Ti1 C4 2.408(5)
Ti1 C14 2.410(5)
Ti1 C3 2.420(5)
C1 C2 1.417(7)
C1 C5 1.419(7)
C1 C6 1.499(7)
C2 C3 1.431(7)
C2 C7 1.508(7)
C3 C4 1.418(7)
C3 C8 1.493(8)
C4 C5 1.431(7)
C4 C9 1.499(7)
C5 C10 1.511(7)
C6 C21 1.518(7)
C6 H6A 0.9700
C6 H6B 0.9700
C7 H7A 0.9600
C7 H7B 0.9600
C7 H7C 0.9600
C8 H8A 0.9600
C8 H8B 0.9600
C8 H8C 0.9600
C9 H9A 0.9600
C9 H9B 0.9600
C9 H9C 0.9600
C10 H10A 0.9600
C10 H10B 0.9600
C10 H10C 0.9600
C11 C12 1.401(8)
C11 C15 1.416(7)
C11 C16 1.521(8)
C12 C13 1.425(8)
C12 C17 1.498(7)
C13 C14 1.423(7)
C13 C18 1.514(8)
C14 C15 1.404(8)
C14 C19 1.499(8)
C15 C20 1.509(8)
C16 H16A 0.9600
C16 H16B 0.9600
C16 H16C 0.9600
C17 H17A 0.9600
C17 H17B 0.9600
C17 H17C 0.9600
C18 H18A 0.9600
C18 H18B 0.9600
C18 H18C 0.9600
C19 H19A 0.9600
C19 H19B 0.9600
C19 H19C 0.9600
C20 H20A 0.9600
C20 H20B 0.9600
C20 H20C 0.9600
C21 C22 1.368(7)
C21 C26 1.534(7)
C22 C23 1.444(7)
C23 C24 1.202(7)
C24 C25 1.467(7)
C25 C31C 1.47(3)
C25 C30 1.48(2)
C25 C31D 1.51(2)
C25 C32D 1.52(2)
C25 C31B 1.52(2)
C25 C30D 1.53(2)
C25 C31 1.53(2)
C25 C32C 1.54(2)
C25 C30B 1.55(3)
C25 C32B 1.55(3)
C25 C32 1.61(2)
C26 C28 1.528(9)
C26 C27 1.535(10)
C26 C29 1.536(9)
C27 H27A 0.9600
C27 H27B 0.9600
C27 H27C 0.9600
C28 H28A 0.9600
C28 H28B 0.9600
C28 H28C 0.9600
C29 H29A 0.9600
C29 H29B 0.9600
C29 H29C 0.9600
C30 H30A 0.9600
C30 H30B 0.9600
C30 H30C 0.9600
C31 H31A 0.9600
C31 H31B 0.9600
C31 H31C 0.9600
C32 H32A 0.9600
C32 H32B 0.9600
C32 H32C 0.9600
C30B H30D 0.9600
C30B H30E 0.9600
C30B H30F 0.9600
C31B H31D 0.9600
C31B H31E 0.9600
C31B H31F 0.9600
C32B H32D 0.9600
C32B H32E 0.9600
C32B H32F 0.9600
C30C H30G 0.9600
C30C H30H 0.9600
C30C H30I 0.9600
C31C H31G 0.9600
C31C H31H 0.9600
C31C H31I 0.9600
C32C H32G 0.9600
C32C H32H 0.9600
C32C H32I 0.9600
C30D H30J 0.9600
C30D H30K 0.9600
C30D H30L 0.9600
C31D H31J 0.9600
C31D H31K 0.9600
C31D H31L 0.9600
C32D H32J 0.9600
C32D H32K 0.9600
C32D H32L 0.9600
